data_7155180
loop_
_publ_author_name
'Ding, Hualong'
'Peng, Zhixing'
'Wang, Jinjin'
'Lu, Ping'
'Wang, Yanguang'

_publ_section_title
;
 Preparation of 3-azoindoles and 3-hydrazonoindolin-2-imines as well as
 their applications as NNO pincer ligands for boron.
;
_journal_issue 29
_journal_name_full 'Organic &amp; biomolecular chemistry'
_journal_page_first 7114
_journal_page_last 7118
_journal_paper_doi 10.1039/c6ob01247g
_journal_volume 14
_journal_year 2016
_chemical_formula_moiety 'C26 H20 B F N4 O3 S'
_chemical_formula_sum 'C26 H20 B F N4 O3 S'
_chemical_formula_weight 498.33
_chemical_name_systematic
;
 ? 
;
_space_group_crystal_system monoclinic
_space_group_IT_number 14
_space_group_name_Hall '-P 2yn'
_space_group_name_H-M_alt 'P 1 21/n 1'
_symmetry_space_group_name_Hall '-P 2yn'
_symmetry_space_group_name_H-M 'P 1 21/n 1'
_atom_sites_solution_hydrogens geom
_atom_sites_solution_primary direct
_atom_sites_solution_secondary difmap
_audit_creation_date 2015-04-20
_audit_creation_method
;
Olex2 1.2
(compiled 2014.03.20 svn.r2914 for OlexSys, GUI svn.r4816)
;
_audit_update_record
;
2016-06-22 deposited with the CCDC.
2016-06-28 downloaded from the CCDC.
;
_cell_angle_alpha 90.00
_cell_angle_beta 112.989(8)
_cell_angle_gamma 90.00
_cell_formula_units_Z 4
_cell_length_a 11.8786(8)
_cell_length_b 14.6539(7)
_cell_length_c 14.7921(10)
_cell_measurement_reflns_used 3104
_cell_measurement_temperature 293(2)
_cell_measurement_theta_max 29.4006
_cell_measurement_theta_min 3.1509
_cell_volume 2370.3(3)
_computing_cell_refinement
;
CrysAlisPro, Agilent Technologies,
Version 1.171.35.11 (release 16-05-2011 CrysAlis171 .NET)
(compiled May 16 2011,17:55:39)
;
_computing_data_collection
;
CrysAlisPro, Agilent Technologies,
Version 1.171.35.11 (release 16-05-2011 CrysAlis171 .NET)
(compiled May 16 2011,17:55:39)
;
_computing_data_reduction
;
CrysAlisPro, Agilent Technologies,
Version 1.171.35.11 (release 16-05-2011 CrysAlis171 .NET)
(compiled May 16 2011,17:55:39)
;
_computing_molecular_graphics 'Olex2 (Dolomanov et al., 2009)'
_computing_publication_material 'Olex2 (Dolomanov et al., 2009)'
_computing_structure_refinement 'ShelXL (Sheldrick, 2008)'
_computing_structure_solution 'ShelXS (Sheldrick, 2008)'
_diffrn_ambient_temperature 293.15
_diffrn_detector_area_resol_mean 10.3592
_diffrn_measured_fraction_theta_full 0.996
_diffrn_measured_fraction_theta_max 0.996
_diffrn_measurement_device_type 'Xcalibur, Atlas, Gemini ultra'
_diffrn_measurement_method '\w scans'
_diffrn_orient_matrix_UB_11 0.0042323000
_diffrn_orient_matrix_UB_12 -0.0480242000
_diffrn_orient_matrix_UB_13 0.0065365000
_diffrn_orient_matrix_UB_21 -0.0600959000
_diffrn_orient_matrix_UB_22 -0.0009726000
_diffrn_orient_matrix_UB_23 -0.0008558000
_diffrn_orient_matrix_UB_31 -0.0240003000
_diffrn_orient_matrix_UB_32 -0.0060862000
_diffrn_orient_matrix_UB_33 -0.0516648000
_diffrn_radiation_monochromator graphite
_diffrn_radiation_type MoK\a
_diffrn_radiation_wavelength 0.71073
_diffrn_reflns_av_R_equivalents 0.0262
_diffrn_reflns_av_unetI/netI 0.0364
_diffrn_reflns_limit_h_max 14
_diffrn_reflns_limit_h_min -11
_diffrn_reflns_limit_k_max 16
_diffrn_reflns_limit_k_min -17
_diffrn_reflns_limit_l_max 17
_diffrn_reflns_limit_l_min -17
_diffrn_reflns_number 9863
_diffrn_reflns_theta_full 25.34
_diffrn_reflns_theta_max 25.34
_diffrn_reflns_theta_min 3.16
_diffrn_source 'Enhance (Mo) X-ray Source'
_exptl_absorpt_coefficient_mu 0.182
_exptl_absorpt_correction_T_max 1.00000
_exptl_absorpt_correction_T_min 0.88766
_exptl_absorpt_correction_type multi-scan
_exptl_absorpt_process_details
;
CrysAlisPro, Agilent Technologies,
Version 1.171.35.11 (release 16-05-2011 CrysAlis171 .NET)
(compiled May 16 2011,17:55:39)
Empirical absorption correction using spherical harmonics,
 implemented in SCALE3 ABSPACK scaling algorithm.
;
_exptl_crystal_colour black
_exptl_crystal_colour_modifier dark
_exptl_crystal_colour_primary green
_exptl_crystal_density_diffrn 1.396
_exptl_crystal_density_method 'not measured'
_exptl_crystal_description block
_exptl_crystal_F_000 1032
_exptl_crystal_size_max 0.42
_exptl_crystal_size_mid 0.38
_exptl_crystal_size_min 0.32
_refine_diff_density_max 0.240
_refine_diff_density_min -0.347
_refine_diff_density_rms 0.040
_refine_ls_extinction_method none
_refine_ls_goodness_of_fit_ref 1.017
_refine_ls_hydrogen_treatment constr
_refine_ls_matrix_type full
_refine_ls_number_parameters 327
_refine_ls_number_reflns 4317
_refine_ls_number_restraints 0
_refine_ls_restrained_S_all 1.017
_refine_ls_R_factor_all 0.0566
_refine_ls_R_factor_gt 0.0399
_refine_ls_shift/su_max 0.001
_refine_ls_shift/su_mean 0.000
_refine_ls_structure_factor_coef Fsqd
_refine_ls_weighting_details 'calc w=1/[\s^2^(Fo^2^)+(0.0465P)^2^+0.7038P] where P=(Fo^2^+2Fc^2^)/3'
_refine_ls_weighting_scheme calc
_refine_ls_wR_factor_gt 0.0945
_refine_ls_wR_factor_ref 0.1057
_reflns_number_gt 3352
_reflns_number_total 4317
_reflns_threshold_expression >2sigma(I)
_cod_data_source_file c6ob01247g2.cif
_cod_data_source_block 150420_dhl507168
_cod_depositor_comments 'Adding full bibliography for 7155179--7155181.cif.'
_cod_database_code 7155180
_chemical_oxdiff_formula 'c10 h10 n2 o8 S1 B1'
_reflns_odcompleteness_completeness 99.41
_reflns_odcompleteness_iscentric 1
_reflns_odcompleteness_theta 26.32
_olex2_refinement_description
;
1. Fixed Uiso
 At 1.2 times of:
  All C(H) groups
 At 1.5 times of:
  All C(H,H,H) groups
2.a Aromatic/amide H refined with riding coordinates:
 C1(H1), C2(H2), C3(H3), C4(H4), C12(H12), C13(H13), C16(H16), C17(H17),
 C18(H18), C19(H19), C21(H21), C22(H22), C24(H24), C25(H25)
2.b Idealised Me refined as rotating group:
 C9(H9A,H9B,H9C), C26(H26A,H26B,H26C)
;

loop_
_space_group_symop_id
_space_group_symop_operation_xyz
1 'x, y, z'
2 '-x+1/2, y+1/2, -z+1/2'
3 '-x, -y, -z'
4 'x-1/2, -y-1/2, z-1/2'

loop_
_atom_site_label
_atom_site_type_symbol
_atom_site_fract_x
_atom_site_fract_y
_atom_site_fract_z
_atom_site_U_iso_or_equiv
_atom_site_adp_type
_atom_site_occupancy
_atom_site_calc_flag
_atom_site_refinement_flags_posn
S1 S 0.12515(4) 0.81877(3) 0.02193(4) 0.04017(15) Uani 1 d .
F1 F 0.23591(11) 0.99487(8) -0.11912(8) 0.0504(3) Uani 1 d .
O1 O 0.09371(14) 0.83942(10) 0.10322(11) 0.0555(4) Uani 1 d .
O2 O 0.03144(12) 0.79619(10) -0.07014(10) 0.0501(4) Uani 1 d .
O3 O 0.20846(12) 0.83697(9) -0.15041(9) 0.0436(3) Uani 1 d .
N1 N 0.25848(15) 0.99739(11) 0.15632(12) 0.0434(4) Uani 1 d .
N2 N 0.19870(14) 0.91013(10) 0.00321(11) 0.0368(4) Uani 1 d .
N3 N 0.39196(14) 0.88554(10) -0.02713(10) 0.0351(4) Uani 1 d .
N4 N 0.46733(14) 0.91023(11) 0.05980(11) 0.0365(4) Uani 1 d .
C1 C 0.3881(2) 1.07266(17) 0.31535(17) 0.0631(7) Uani 1 d .
H1 H 0.3231 1.0893 0.3320 0.076 Uiso 1 calc R
C2 C 0.5064(3) 1.09351(19) 0.37465(18) 0.0710(7) Uani 1 d .
H2 H 0.5219 1.1252 0.4328 0.085 Uiso 1 calc R
C3 C 0.6035(2) 1.06867(17) 0.35034(17) 0.0632(7) Uani 1 d .
H3 H 0.6826 1.0841 0.3924 0.076 Uiso 1 calc R
C4 C 0.5854(2) 1.02150(15) 0.26498(15) 0.0488(5) Uani 1 d .
H4 H 0.6510 1.0049 0.2490 0.059 Uiso 1 calc R
C5 C 0.46621(19) 0.99966(13) 0.20376(14) 0.0393(5) Uani 1 d .
C6 C 0.36952(19) 1.02572(14) 0.22960(14) 0.0445(5) Uani 1 d .
C7 C 0.28325(17) 0.95378(12) 0.08580(13) 0.0365(4) Uani 1 d .
C8 C 0.41004(17) 0.95448(13) 0.10996(13) 0.0360(4) Uani 1 d .
C9 C 0.1399(2) 1.02892(17) 0.15145(18) 0.0572(6) Uani 1 d .
H9A H 0.0789 1.0170 0.0872 0.086 Uiso 1 calc GR
H9B H 0.1436 1.0933 0.1643 0.086 Uiso 1 calc GR
H9C H 0.1192 0.9972 0.1996 0.086 Uiso 1 calc GR
C10 C 0.41893(18) 0.82388(13) -0.08758(13) 0.0369(4) Uani 1 d .
C11 C 0.30788(18) 0.79779(14) -0.15881(13) 0.0402(5) Uani 1 d .
C12 C 0.3011(2) 0.73462(16) -0.23155(15) 0.0518(6) Uani 1 d .
H12 H 0.2261 0.7158 -0.2781 0.062 Uiso 1 calc R
C13 C 0.4077(2) 0.70162(16) -0.23203(16) 0.0559(6) Uani 1 d .
H13 H 0.4046 0.6601 -0.2805 0.067 Uiso 1 calc R
C14 C 0.5238(2) 0.72806(15) -0.16140(15) 0.0490(5) Uani 1 d .
C15 C 0.53195(18) 0.79069(13) -0.08532(14) 0.0387(4) Uani 1 d .
C16 C 0.64784(18) 0.81723(15) -0.01710(14) 0.0453(5) Uani 1 d .
H16 H 0.6539 0.8577 0.0330 0.054 Uiso 1 calc R
C17 C 0.7511(2) 0.78395(18) -0.02419(17) 0.0583(6) Uani 1 d .
H17 H 0.8272 0.8023 0.0211 0.070 Uiso 1 calc R
C18 C 0.7445(2) 0.7228(2) -0.09825(18) 0.0672(7) Uani 1 d .
H18 H 0.8159 0.7005 -0.1019 0.081 Uiso 1 calc R
C19 C 0.6342(2) 0.69586(18) -0.16496(17) 0.0634(7) Uani 1 d .
H19 H 0.6311 0.6553 -0.2142 0.076 Uiso 1 calc R
C20 C 0.23722(16) 0.73349(13) 0.05691(13) 0.0361(4) Uani 1 d .
C21 C 0.33141(18) 0.73822(13) 0.14902(14) 0.0408(5) Uani 1 d .
H21 H 0.3313 0.7831 0.1934 0.049 Uiso 1 calc R
C22 C 0.42508(19) 0.67575(14) 0.17400(15) 0.0464(5) Uani 1 d .
H22 H 0.4891 0.6793 0.2353 0.056 Uiso 1 calc R
C23 C 0.4257(2) 0.60760(16) 0.10935(17) 0.0536(6) Uani 1 d .
C24 C 0.3285(2) 0.60355(16) 0.01832(17) 0.0575(6) Uani 1 d .
H24 H 0.3267 0.5574 -0.0253 0.069 Uiso 1 calc R
C25 C 0.23496(19) 0.66622(14) -0.00861(15) 0.0467(5) Uani 1 d .
H25 H 0.1712 0.6632 -0.0701 0.056 Uiso 1 calc R
C26 C 0.5294(3) 0.5407(2) 0.1364(2) 0.0938(10) Uani 1 d .
H26A H 0.5933 0.5655 0.1195 0.141 Uiso 1 calc GR
H26B H 0.5007 0.4846 0.1014 0.141 Uiso 1 calc GR
H26C H 0.5605 0.5291 0.2058 0.141 Uiso 1 calc GR
B1 B 0.2506(2) 0.90895(15) -0.07776(16) 0.0390(5) Uani 1 d .

loop_
_atom_site_aniso_label
_atom_site_aniso_U_11
_atom_site_aniso_U_22
_atom_site_aniso_U_33
_atom_site_aniso_U_23
_atom_site_aniso_U_13
_atom_site_aniso_U_12
S1 0.0314(3) 0.0449(3) 0.0429(3) 0.0034(2) 0.0131(2) 0.0039(2)
F1 0.0583(8) 0.0473(7) 0.0397(6) 0.0097(5) 0.0128(6) 0.0022(6)
O1 0.0545(9) 0.0627(10) 0.0608(9) 0.0030(8) 0.0350(8) 0.0051(8)
O2 0.0293(7) 0.0576(9) 0.0523(9) 0.0017(7) 0.0038(7) 0.0005(6)
O3 0.0368(7) 0.0531(8) 0.0350(7) -0.0076(6) 0.0078(6) -0.0023(6)
N1 0.0418(10) 0.0473(10) 0.0389(9) -0.0042(8) 0.0135(8) 0.0111(8)
N2 0.0338(8) 0.0383(9) 0.0341(8) 0.0014(7) 0.0088(7) 0.0039(7)
N3 0.0356(8) 0.0400(9) 0.0281(8) -0.0025(7) 0.0107(7) -0.0036(7)
N4 0.0379(9) 0.0397(9) 0.0302(8) -0.0031(7) 0.0115(7) -0.0025(7)
C1 0.0623(16) 0.0730(16) 0.0497(14) -0.0175(12) 0.0173(13) 0.0158(13)
C2 0.0730(18) 0.0820(18) 0.0473(13) -0.0269(13) 0.0120(13) 0.0107(15)
C3 0.0584(15) 0.0700(16) 0.0440(13) -0.0144(12) 0.0016(12) 0.0018(13)
C4 0.0479(13) 0.0508(12) 0.0415(12) -0.0040(10) 0.0108(10) 0.0019(10)
C5 0.0459(11) 0.0364(10) 0.0313(10) -0.0001(8) 0.0103(9) 0.0033(9)
C6 0.0486(12) 0.0438(11) 0.0363(11) -0.0038(9) 0.0114(10) 0.0092(10)
C7 0.0396(11) 0.0356(10) 0.0312(10) 0.0017(8) 0.0103(9) 0.0058(8)
C8 0.0399(11) 0.0351(10) 0.0316(10) -0.0003(8) 0.0123(9) 0.0017(8)
C9 0.0498(13) 0.0620(14) 0.0572(14) -0.0068(12) 0.0182(12) 0.0205(11)
C10 0.0440(11) 0.0390(10) 0.0286(9) 0.0000(8) 0.0152(9) -0.0014(9)
C11 0.0432(11) 0.0439(11) 0.0308(10) -0.0006(8) 0.0114(9) -0.0025(9)
C12 0.0538(14) 0.0570(13) 0.0367(11) -0.0117(10) 0.0092(10) -0.0061(11)
C13 0.0666(15) 0.0578(14) 0.0405(12) -0.0142(11) 0.0180(12) 0.0012(12)
C14 0.0566(14) 0.0536(13) 0.0371(11) -0.0023(10) 0.0187(11) 0.0051(11)
C15 0.0461(11) 0.0393(11) 0.0323(10) 0.0014(8) 0.0171(9) 0.0033(9)
C16 0.0456(12) 0.0540(13) 0.0350(10) -0.0027(9) 0.0145(10) 0.0011(10)
C17 0.0452(13) 0.0795(17) 0.0484(13) -0.0025(12) 0.0163(11) 0.0066(12)
C18 0.0543(15) 0.0924(19) 0.0582(15) -0.0048(14) 0.0254(13) 0.0205(14)
C19 0.0720(17) 0.0725(16) 0.0507(14) -0.0112(12) 0.0293(13) 0.0141(14)
C20 0.0313(10) 0.0387(10) 0.0371(10) 0.0054(8) 0.0122(9) -0.0002(8)
C21 0.0423(11) 0.0409(11) 0.0360(10) 0.0016(9) 0.0116(9) 0.0000(9)
C22 0.0391(11) 0.0544(13) 0.0368(11) 0.0056(10) 0.0050(9) 0.0031(10)
C23 0.0462(13) 0.0579(14) 0.0509(13) 0.0043(11) 0.0127(11) 0.0146(11)
C24 0.0590(14) 0.0542(13) 0.0497(13) -0.0090(11) 0.0107(12) 0.0133(11)
C25 0.0421(12) 0.0500(12) 0.0383(11) -0.0009(9) 0.0052(10) 0.0029(10)
C26 0.081(2) 0.095(2) 0.082(2) -0.0051(17) 0.0064(17) 0.0490(18)
B1 0.0396(12) 0.0397(12) 0.0321(11) 0.0017(10) 0.0079(10) -0.0003(10)

loop_
_atom_type_symbol
_atom_type_description
_atom_type_scat_dispersion_real
_atom_type_scat_dispersion_imag
_atom_type_scat_source
C C 0.0033 0.0016 'International Tables Vol C Tables 4.2.6.8 and 6.1.1.4'
H H 0.0000 0.0000 'International Tables Vol C Tables 4.2.6.8 and 6.1.1.4'
B B 0.0013 0.0007 'International Tables Vol C Tables 4.2.6.8 and 6.1.1.4'
F F 0.0171 0.0103 'International Tables Vol C Tables 4.2.6.8 and 6.1.1.4'
N N 0.0061 0.0033 'International Tables Vol C Tables 4.2.6.8 and 6.1.1.4'
O O 0.0106 0.0060 'International Tables Vol C Tables 4.2.6.8 and 6.1.1.4'
S S 0.1246 0.1234 'International Tables Vol C Tables 4.2.6.8 and 6.1.1.4'

loop_
_geom_angle_atom_site_label_1
_geom_angle_atom_site_label_2
_geom_angle_atom_site_label_3
_geom_angle
O1 S1 N2 107.14(9)
O1 S1 C20 108.79(9)
O2 S1 O1 119.55(9)
O2 S1 N2 106.91(8)
O2 S1 C20 109.74(9)
N2 S1 C20 103.49(8)
C11 O3 B1 108.32(15)
C6 N1 C9 122.89(16)
C7 N1 C6 108.30(16)
C7 N1 C9 127.60(17)
C7 N2 S1 117.61(12)
C7 N2 B1 108.34(15)
B1 N2 S1 120.60(13)
N4 N3 C10 125.00(16)
N4 N3 B1 126.90(15)
C10 N3 B1 107.67(15)
N3 N4 C8 112.14(15)
C2 C1 H1 121.5
C2 C1 C6 117.1(2)
C6 C1 H1 121.5
C1 C2 H2 119.1
C1 C2 C3 121.7(2)
C3 C2 H2 119.1
C2 C3 H3 119.3
C4 C3 C2 121.4(2)
C4 C3 H3 119.3
C3 C4 H4 121.1
C3 C4 C5 117.9(2)
C5 C4 H4 121.1
C4 C5 C6 119.76(18)
C4 C5 C8 134.71(19)
C6 C5 C8 105.50(17)
C1 C6 N1 128.4(2)
C1 C6 C5 122.2(2)
C5 C6 N1 109.43(16)
N1 C7 N2 126.38(17)
N1 C7 C8 109.60(17)
N2 C7 C8 123.96(16)
N4 C8 C5 127.18(17)
N4 C8 C7 125.16(17)
C7 C8 C5 107.14(16)
N1 C9 H9A 109.5
N1 C9 H9B 109.5
N1 C9 H9C 109.5
H9A C9 H9B 109.5
H9A C9 H9C 109.5
H9B C9 H9C 109.5
N3 C10 C15 131.37(17)
C11 C10 N3 106.16(16)
C11 C10 C15 122.46(17)
O3 C11 C10 114.66(16)
O3 C11 C12 123.92(18)
C10 C11 C12 121.40(19)
C11 C12 H12 121.1
C13 C12 C11 117.8(2)
C13 C12 H12 121.1
C12 C13 H13 118.7
C12 C13 C14 122.6(2)
C14 C13 H13 118.7
C13 C14 C15 120.20(19)
C19 C14 C13 122.0(2)
C19 C14 C15 117.8(2)
C10 C15 C14 115.54(18)
C16 C15 C10 125.11(17)
C16 C15 C14 119.31(18)
C15 C16 H16 119.9
C17 C16 C15 120.30(19)
C17 C16 H16 119.9
C16 C17 H17 119.5
C16 C17 C18 121.0(2)
C18 C17 H17 119.5
C17 C18 H18 119.9
C19 C18 C17 120.1(2)
C19 C18 H18 119.9
C14 C19 H19 119.2
C18 C19 C14 121.5(2)
C18 C19 H19 119.2
C21 C20 S1 118.91(15)
C25 C20 S1 120.01(15)
C25 C20 C21 120.97(18)
C20 C21 H21 120.4
C22 C21 C20 119.23(19)
C22 C21 H21 120.4
C21 C22 H22 119.5
C21 C22 C23 121.09(19)
C23 C22 H22 119.5
C22 C23 C24 118.2(2)
C22 C23 C26 120.8(2)
C24 C23 C26 121.0(2)
C23 C24 H24 119.2
C25 C24 C23 121.5(2)
C25 C24 H24 119.2
C20 C25 H25 120.5
C24 C25 C20 118.90(19)
C24 C25 H25 120.5
C23 C26 H26A 109.5
C23 C26 H26B 109.5
C23 C26 H26C 109.5
H26A C26 H26B 109.5
H26A C26 H26C 109.5
H26B C26 H26C 109.5
F1 B1 O3 112.84(16)
F1 B1 N2 108.28(16)
F1 B1 N3 109.47(17)
O3 B1 N2 117.15(17)
O3 B1 N3 100.82(15)
N2 B1 N3 107.77(15)

loop_
_geom_bond_atom_site_label_1
_geom_bond_atom_site_label_2
_geom_bond_distance
S1 O1 1.4240(15)
S1 O2 1.4209(15)
S1 N2 1.6796(16)
S1 C20 1.7504(19)
F1 B1 1.381(2)
O3 C11 1.362(2)
O3 B1 1.448(3)
N1 C6 1.404(3)
N1 C7 1.350(2)
N1 C9 1.457(2)
N2 C7 1.397(2)
N2 B1 1.546(3)
N3 N4 1.299(2)
N3 C10 1.394(2)
N3 B1 1.587(3)
N4 C8 1.352(2)
C1 H1 0.9300
C1 C2 1.369(3)
C1 C6 1.383(3)
C2 H2 0.9300
C2 C3 1.385(4)
C3 H3 0.9300
C3 C4 1.381(3)
C4 H4 0.9300
C4 C5 1.388(3)
C5 C6 1.398(3)
C5 C8 1.444(3)
C7 C8 1.406(3)
C9 H9A 0.9600
C9 H9B 0.9600
C9 H9C 0.9600
C10 C11 1.382(3)
C10 C15 1.416(3)
C11 C12 1.398(3)
C12 H12 0.9300
C12 C13 1.359(3)
C13 H13 0.9300
C13 C14 1.420(3)
C14 C15 1.426(3)
C14 C19 1.414(3)
C15 C16 1.407(3)
C16 H16 0.9300
C16 C17 1.362(3)
C17 H17 0.9300
C17 C18 1.394(3)
C18 H18 0.9300
C18 C19 1.355(3)
C19 H19 0.9300
C20 C21 1.386(3)
C20 C25 1.375(3)
C21 H21 0.9300
C21 C22 1.375(3)
C22 H22 0.9300
C22 C23 1.385(3)
C23 C24 1.391(3)
C23 C26 1.502(3)
C24 H24 0.9300
C24 C25 1.375(3)
C25 H25 0.9300
C26 H26A 0.9600
C26 H26B 0.9600
C26 H26C 0.9600

loop_
_geom_torsion_atom_site_label_1
_geom_torsion_atom_site_label_2
_geom_torsion_atom_site_label_3
_geom_torsion_atom_site_label_4
_geom_torsion
S1 N2 C7 N1 -64.3(2)
S1 N2 C7 C8 112.36(18)
S1 N2 B1 F1 143.44(14)
S1 N2 B1 O3 14.5(2)
S1 N2 B1 N3 -98.23(16)
S1 C20 C21 C22 -174.76(15)
S1 C20 C25 C24 175.70(17)
O1 S1 N2 C7 41.30(16)
O1 S1 N2 B1 177.50(14)
O1 S1 C20 C21 -41.66(18)
O1 S1 C20 C25 142.10(16)
O2 S1 N2 C7 170.59(13)
O2 S1 N2 B1 -53.22(16)
O2 S1 C20 C21 -174.16(14)
O2 S1 C20 C25 9.61(18)
O3 C11 C12 C13 179.3(2)
N1 C7 C8 N4 174.05(17)
N1 C7 C8 C5 1.8(2)
N2 S1 C20 C21 72.02(16)
N2 S1 C20 C25 -104.22(16)
N2 C7 C8 N4 -3.1(3)
N2 C7 C8 C5 -175.36(16)
N3 N4 C8 C5 -172.96(17)
N3 N4 C8 C7 16.4(3)
N3 C10 C11 O3 -0.3(2)
N3 C10 C11 C12 -179.05(18)
N3 C10 C15 C14 -179.08(19)
N3 C10 C15 C16 -1.4(3)
N4 N3 C10 C11 163.85(16)
N4 N3 C10 C15 -17.2(3)
N4 N3 B1 F1 82.6(2)
N4 N3 B1 O3 -158.24(16)
N4 N3 B1 N2 -34.9(2)
C1 C2 C3 C4 -0.1(4)
C2 C1 C6 N1 -179.1(2)
C2 C1 C6 C5 0.4(4)
C2 C3 C4 C5 0.1(4)
C3 C4 C5 C6 0.1(3)
C3 C4 C5 C8 178.2(2)
C4 C5 C6 N1 179.21(18)
C4 C5 C6 C1 -0.4(3)
C4 C5 C8 N4 8.2(4)
C4 C5 C8 C7 -179.7(2)
C6 N1 C7 N2 175.67(17)
C6 N1 C7 C8 -1.4(2)
C6 C1 C2 C3 -0.2(4)
C6 C5 C8 N4 -173.51(18)
C6 C5 C8 C7 -1.5(2)
C7 N1 C6 C1 -180.0(2)
C7 N1 C6 C5 0.5(2)
C7 N2 B1 F1 -76.81(19)
C7 N2 B1 O3 154.22(16)
C7 N2 B1 N3 41.52(19)
C8 C5 C6 N1 0.6(2)
C8 C5 C6 C1 -179.0(2)
C9 N1 C6 C1 11.8(3)
C9 N1 C6 C5 -167.81(19)
C9 N1 C7 N2 -16.8(3)
C9 N1 C7 C8 166.13(19)
C10 N3 N4 C8 -166.52(16)
C10 N3 B1 F1 -104.60(17)
C10 N3 B1 O3 14.53(18)
C10 N3 B1 N2 137.84(15)
C10 C11 C12 C13 -2.1(3)
C10 C15 C16 C17 -177.1(2)
C11 O3 B1 F1 102.25(19)
C11 O3 B1 N2 -130.99(17)
C11 O3 B1 N3 -14.42(18)
C11 C10 C15 C14 -0.2(3)
C11 C10 C15 C16 177.47(19)
C11 C12 C13 C14 0.8(3)
C12 C13 C14 C15 0.8(3)
C12 C13 C14 C19 -177.5(2)
C13 C14 C15 C10 -1.1(3)
C13 C14 C15 C16 -178.9(2)
C13 C14 C19 C18 178.8(2)
C14 C15 C16 C17 0.5(3)
C15 C10 C11 O3 -179.41(17)
C15 C10 C11 C12 1.8(3)
C15 C14 C19 C18 0.4(4)
C15 C16 C17 C18 -0.4(3)
C16 C17 C18 C19 0.3(4)
C17 C18 C19 C14 -0.3(4)
C19 C14 C15 C10 177.4(2)
C19 C14 C15 C16 -0.5(3)
C20 S1 N2 C7 -73.57(15)
C20 S1 N2 B1 62.63(15)
C20 C21 C22 C23 -1.0(3)
C21 C20 C25 C24 -0.5(3)
C21 C22 C23 C24 -0.3(3)
C21 C22 C23 C26 178.9(2)
C22 C23 C24 C25 1.4(4)
C23 C24 C25 C20 -1.0(3)
C25 C20 C21 C22 1.4(3)
C26 C23 C24 C25 -177.9(3)
B1 O3 C11 C10 10.5(2)
B1 O3 C11 C12 -170.79(19)
B1 N2 C7 N1 154.57(18)
B1 N2 C7 C8 -28.8(2)
B1 N3 N4 C8 5.1(2)
B1 N3 C10 C11 -9.09(19)
B1 N3 C10 C15 169.91(19)
